data_7249993
loop_
_publ_author_name
'Rath, Sibani'
'Lamba, Pinki'
'Sravan Kumar Reddy, P.'
'Krishna, Anugam V.'
'Ramachary, Dhevalapally B.'

_publ_section_title
;
 Sustainable construction of value-added naphthoquinones for
 pharmaceuticals
;
_journal_issue 13
_journal_name_full 'Green Chemistry'
_journal_page_first 3465
_journal_page_last 3476
_journal_paper_doi 10.1039/D4GC06053A
_journal_volume 27
_journal_year 2025
_chemical_formula_moiety 'C17 H11 F O2'
_chemical_formula_sum 'C17 H11 F O2'
_chemical_formula_weight 266.26
_space_group_crystal_system monoclinic
_space_group_IT_number 15
_space_group_name_Hall '-C 2yc'
_space_group_name_H-M_alt 'C 1 2/c 1'
_atom_sites_solution_hydrogens geom
_atom_sites_solution_primary iterative
_audit_creation_date 2024-08-27
_audit_creation_method
;
Olex2 1.3-ac4
(compiled 2018.12.18 svn.r3554 for Rigaku Oxford Diffraction, GUI svn.r1)
;
_audit_update_record
;
2024-11-04 deposited with the CCDC.	2025-02-11 downloaded from the CCDC.
;
_cell_angle_alpha 90
_cell_angle_beta 93.640(3)
_cell_angle_gamma 90
_cell_formula_units_Z 8
_cell_length_a 15.4575(11)
_cell_length_b 7.5249(6)
_cell_length_c 21.8542(18)
_cell_measurement_reflns_used 9931
_cell_measurement_temperature 298(2)
_cell_measurement_theta_max 27.93
_cell_measurement_theta_min 3.01
_cell_volume 2536.9(3)
_computing_cell_refinement 'SAINT V8.40B (?, 2016)'
_computing_data_reduction 'SAINT V8.40B (?, 2016)'
_computing_molecular_graphics 'Olex2 (Dolomanov et al., 2009)'
_computing_publication_material 'Olex2 (Dolomanov et al., 2009)'
_computing_structure_refinement 'ShelXL (Sheldrick, 2015)'
_computing_structure_solution 'olex2.solve (Bourhis et al., 2015)'
_diffrn_ambient_temperature 298.0
_diffrn_measured_fraction_theta_full 1.000
_diffrn_measured_fraction_theta_max 0.998
_diffrn_measurement_device_type 'Bruker APEX-II CCD'
_diffrn_measurement_method '\f and \w scans'
_diffrn_radiation_type MoK\a
_diffrn_radiation_wavelength 0.71073
_diffrn_reflns_av_R_equivalents 0.1057
_diffrn_reflns_av_unetI/netI 0.1095
_diffrn_reflns_Laue_measured_fraction_full 1.000
_diffrn_reflns_Laue_measured_fraction_max 0.998
_diffrn_reflns_limit_h_max 20
_diffrn_reflns_limit_h_min -19
_diffrn_reflns_limit_k_max 9
_diffrn_reflns_limit_k_min -9
_diffrn_reflns_limit_l_max 28
_diffrn_reflns_limit_l_min -28
_diffrn_reflns_number 23412
_diffrn_reflns_point_group_measured_fraction_full 1.000
_diffrn_reflns_point_group_measured_fraction_max 0.998
_diffrn_reflns_theta_full 25.242
_diffrn_reflns_theta_max 27.971
_diffrn_reflns_theta_min 1.867
_diffrn_standards_number 0
_exptl_absorpt_coefficient_mu 0.101
_exptl_absorpt_correction_T_max 0.7456
_exptl_absorpt_correction_T_min 0.6138
_exptl_absorpt_correction_type none
_exptl_absorpt_process_details
'SADABS-2016/2 (Bruker,2016/2) was used for absorption correction. wR2(int) was 0.1512 before and 0.0805 after correction. The Ratio of minimum to maximum transmission is 0.8232. The \l/2 correction factor is Not present.'
_exptl_crystal_colour 'metallic yellowish yellow'
_exptl_crystal_colour_lustre metallic
_exptl_crystal_colour_modifier yellowish
_exptl_crystal_colour_primary yellow
_exptl_crystal_density_diffrn 1.394
_exptl_crystal_description plate
_exptl_crystal_F_000 1104
_exptl_crystal_size_max 0.22
_exptl_crystal_size_mid 0.2
_exptl_crystal_size_min 0.18
_refine_diff_density_max 0.364
_refine_diff_density_min -0.328
_refine_diff_density_rms 0.119
_refine_ls_extinction_method none
_refine_ls_goodness_of_fit_ref 1.099
_refine_ls_hydrogen_treatment constr
_refine_ls_matrix_type full
_refine_ls_number_parameters 181
_refine_ls_number_reflns 3052
_refine_ls_number_restraints 0
_refine_ls_restrained_S_all 1.099
_refine_ls_R_factor_all 0.1541
_refine_ls_R_factor_gt 0.0630
_refine_ls_shift/su_max 0.000
_refine_ls_shift/su_mean 0.000
_refine_ls_structure_factor_coef Fsqd
_refine_ls_weighting_details 'w=1/[\s^2^(Fo^2^)+(0.0875P)^2^+0.2116P] where P=(Fo^2^+2Fc^2^)/3'
_refine_ls_weighting_scheme calc
_refine_ls_wR_factor_gt 0.1507
_refine_ls_wR_factor_ref 0.1642
_reflns_Friedel_coverage 0.000
_reflns_number_gt 2054
_reflns_number_total 3052
_reflns_threshold_expression 'I > 2\s(I)'
_cod_data_source_file d4gc06053a3.cif
_cod_data_source_block dbr037_0m_a
_cod_depositor_comments 'Adding full bibliography for 7249990--7249995.cif.'
_cod_database_code 7249993
_shelx_shelxl_version_number 2018/3
_shelx_space_group_comment
;
The symmetry employed for this shelxl refinement is uniquely defined
by the following loop, which should always be used as a source of
symmetry information in preference to the above space-group names.
They are only intended as comments.
;
_shelx_estimated_absorpt_t_max 0.982
_shelx_estimated_absorpt_t_min 0.978
_olex2_refinement_description
;
1. Fixed Uiso
 At 1.2 times of:
  All C(H) groups, All C(H,H) groups
2.a Secondary CH2 refined with riding coordinates:
 C11(H11A,H11B)
2.b Aromatic/amide H refined with riding coordinates:
 C4(H4), C13(H13), C1(H1), C15(H15), C7(H7), C17(H17), C16(H16), C6(H6), C5(H5)
;
_olex2_submission_special_instructions 'No special instructions were received'

loop_
_space_group_symop_operation_xyz
'x, y, z'
'-x, y, -z+1/2'
'x+1/2, y+1/2, z'
'-x+1/2, y+1/2, -z+1/2'
'-x, -y, -z'
'x, -y, z-1/2'
'-x+1/2, -y+1/2, -z'
'x+1/2, -y+1/2, z-1/2'

loop_
_atom_site_label
_atom_site_type_symbol
_atom_site_fract_x
_atom_site_fract_y
_atom_site_fract_z
_atom_site_U_iso_or_equiv
_atom_site_adp_type
_atom_site_occupancy
_atom_site_site_symmetry_order
_atom_site_calc_flag
_atom_site_refinement_flags_posn
_atom_site_refinement_flags_adp
_atom_site_refinement_flags_occupancy
_atom_site_disorder_assembly
_atom_site_disorder_group
O2 O 0.31512(10) -0.0357(2) 0.39300(6) 0.0634(4) Uani 1 1 d . . . . .
F1 F 0.40254(11) 0.70374(17) 0.27530(8) 0.0910(5) Uani 1 1 d . . . . .
O1 O 0.50698(11) 0.3317(2) 0.55903(8) 0.0767(5) Uani 1 1 d . . . . .
C9 C 0.35770(11) 0.0472(2) 0.43129(8) 0.0407(3) Uani 1 1 d . . . . .
C3 C 0.37980(11) 0.1618(2) 0.53888(8) 0.0416(3) Uani 1 1 d . . . . .
C12 C 0.42092(10) 0.2350(2) 0.30740(7) 0.0391(3) Uani 1 1 d . . . . .
C8 C 0.32986(10) 0.06608(19) 0.49522(7) 0.0388(3) Uani 1 1 d . . . . .
C10 C 0.44103(10) 0.1314(2) 0.41641(8) 0.0408(3) Uani 1 1 d . . . . .
C2 C 0.46162(12) 0.2461(2) 0.52245(8) 0.0470(4) Uani 1 1 d . . . . .
C4 C 0.35284(14) 0.1775(2) 0.59843(9) 0.0526(4) Uani 1 1 d . . . . .
H4 H 0.386150 0.241431 0.627751 0.063 Uiso 1 1 calc R . . . .
C13 C 0.43247(12) 0.4173(2) 0.31300(8) 0.0467(4) Uani 1 1 d . . . . .
H13 H 0.468158 0.464638 0.344779 0.056 Uiso 1 1 calc R . . . .
C1 C 0.48758(11) 0.2222(2) 0.45932(9) 0.0469(4) Uani 1 1 d . . . . .
H1 H 0.539364 0.273211 0.448765 0.056 Uiso 1 1 calc R . . . .
C15 C 0.33589(13) 0.4645(2) 0.22343(8) 0.0514(4) Uani 1 1 d . . . . .
H15 H 0.307969 0.542277 0.195596 0.062 Uiso 1 1 calc R . . . .
C7 C 0.25328(12) -0.0138(2) 0.51085(9) 0.0504(4) Uani 1 1 d . . . . .
H7 H 0.219567 -0.077735 0.481757 0.060 Uiso 1 1 calc R . . . .
C17 C 0.36632(12) 0.1695(2) 0.25997(8) 0.0470(4) Uani 1 1 d . . . . .
H17 H 0.358020 0.047584 0.255987 0.056 Uiso 1 1 calc R . . . .
C11 C 0.46846(12) 0.1091(2) 0.35212(8) 0.0491(4) Uani 1 1 d . . . . .
H11A H 0.457430 -0.012307 0.338932 0.059 Uiso 1 1 calc R . . . .
H11B H 0.530313 0.130351 0.351670 0.059 Uiso 1 1 calc R . . . .
C14 C 0.38987(13) 0.5264(2) 0.27040(9) 0.0507(4) Uani 1 1 d . . . . .
C16 C 0.32388(12) 0.2840(3) 0.21834(8) 0.0531(4) Uani 1 1 d . . . . .
H16 H 0.287122 0.238428 0.186841 0.064 Uiso 1 1 calc R . . . .
C6 C 0.22748(14) 0.0027(3) 0.57059(11) 0.0606(5) Uani 1 1 d . . . . .
H6 H 0.176539 -0.051201 0.581464 0.073 Uiso 1 1 calc R . . . .
C5 C 0.27706(15) 0.0986(3) 0.61360(9) 0.0602(5) Uani 1 1 d . . . . .
H5 H 0.259041 0.109794 0.653219 0.072 Uiso 1 1 calc R . . . .

loop_
_atom_site_aniso_label
_atom_site_aniso_U_11
_atom_site_aniso_U_22
_atom_site_aniso_U_33
_atom_site_aniso_U_23
_atom_site_aniso_U_13
_atom_site_aniso_U_12
O2 0.0686(9) 0.0728(9) 0.0478(7) -0.0123(7) -0.0056(6) -0.0167(7)
F1 0.1227(13) 0.0424(7) 0.1065(13) 0.0047(7) -0.0032(10) -0.0084(7)
O1 0.0809(11) 0.0903(12) 0.0570(9) -0.0150(8) -0.0109(8) -0.0280(9)
C9 0.0445(8) 0.0391(7) 0.0377(7) 0.0012(6) -0.0027(6) 0.0045(6)
C3 0.0479(8) 0.0386(7) 0.0378(8) 0.0030(6) -0.0010(6) 0.0087(6)
C12 0.0386(7) 0.0465(8) 0.0329(6) 0.0012(6) 0.0083(6) 0.0047(6)
C8 0.0427(8) 0.0354(7) 0.0381(7) 0.0052(6) -0.0001(6) 0.0066(5)
C10 0.0425(8) 0.0426(7) 0.0371(8) 0.0045(6) 0.0017(6) 0.0080(6)
C2 0.0509(9) 0.0472(8) 0.0416(9) -0.0006(7) -0.0079(7) -0.0017(7)
C4 0.0653(11) 0.0535(9) 0.0389(9) 0.0009(7) 0.0017(8) 0.0145(8)
C13 0.0472(9) 0.0524(9) 0.0408(8) -0.0039(7) 0.0055(7) -0.0050(7)
C1 0.0426(9) 0.0532(9) 0.0446(9) 0.0049(7) 0.0007(7) -0.0023(6)
C15 0.0534(10) 0.0547(9) 0.0465(9) 0.0129(7) 0.0059(8) 0.0077(8)
C7 0.0482(9) 0.0452(8) 0.0577(11) 0.0059(8) 0.0020(8) -0.0005(7)
C17 0.0541(9) 0.0441(8) 0.0429(8) -0.0021(7) 0.0028(7) -0.0010(6)
C11 0.0518(9) 0.0566(10) 0.0395(8) 0.0034(7) 0.0068(7) 0.0154(7)
C14 0.0574(10) 0.0405(8) 0.0552(10) 0.0033(7) 0.0116(8) -0.0009(7)
C16 0.0548(10) 0.0605(10) 0.0430(9) 0.0002(8) -0.0045(8) -0.0012(8)
C6 0.0576(11) 0.0571(10) 0.0694(13) 0.0165(9) 0.0219(10) 0.0081(8)
C5 0.0732(14) 0.0604(11) 0.0489(9) 0.0116(9) 0.0194(9) 0.0205(9)

loop_
_atom_type_symbol
_atom_type_description
_atom_type_scat_dispersion_real
_atom_type_scat_dispersion_imag
_atom_type_scat_source
C C 0.0033 0.0016 'International Tables Vol C Tables 4.2.6.8 and 6.1.1.4'
H H 0.0000 0.0000 'International Tables Vol C Tables 4.2.6.8 and 6.1.1.4'
F F 0.0171 0.0103 'International Tables Vol C Tables 4.2.6.8 and 6.1.1.4'
O O 0.0106 0.0060 'International Tables Vol C Tables 4.2.6.8 and 6.1.1.4'

loop_
_geom_angle_atom_site_label_1
_geom_angle_atom_site_label_2
_geom_angle_atom_site_label_3
_geom_angle
_geom_angle_site_symmetry_1
_geom_angle_site_symmetry_3
_geom_angle_publ_flag
O2 C9 C8 121.42(16) . . ?
O2 C9 C10 120.68(16) . . ?
C10 C9 C8 117.89(14) . . ?
C8 C3 C2 120.12(15) . . ?
C8 C3 C4 119.88(17) . . ?
C4 C3 C2 120.00(17) . . ?
C13 C12 C11 120.40(16) . . ?
C17 C12 C13 119.12(16) . . ?
C17 C12 C11 120.47(16) . . ?
C3 C8 C9 120.71(15) . . ?
C7 C8 C9 119.26(16) . . ?
C7 C8 C3 120.02(16) . . ?
C9 C10 C11 117.13(15) . . ?
C1 C10 C9 120.00(15) . . ?
C1 C10 C11 122.88(16) . . ?
O1 C2 C3 122.32(18) . . ?
O1 C2 C1 120.11(17) . . ?
C1 C2 C3 117.57(15) . . ?
C5 C4 C3 119.87(19) . . ?
C14 C13 C12 118.46(17) . . ?
C10 C1 C2 123.69(15) . . ?
C14 C15 C16 118.14(17) . . ?
C8 C7 C6 119.34(19) . . ?
C12 C17 C16 120.67(17) . . ?
C10 C11 C12 112.27(13) . . ?
F1 C14 C13 118.32(19) . . ?
F1 C14 C15 118.39(17) . . ?
C15 C14 C13 123.28(17) . . ?
C15 C16 C17 120.33(18) . . ?
C5 C6 C7 120.37(18) . . ?
C4 C5 C6 120.52(18) . . ?

loop_
_geom_bond_atom_site_label_1
_geom_bond_atom_site_label_2
_geom_bond_distance
_geom_bond_site_symmetry_2
_geom_bond_publ_flag
O2 C9 1.205(2) . ?
F1 C14 1.352(2) . ?
O1 C2 1.214(2) . ?
C9 C8 1.495(2) . ?
C9 C10 1.490(2) . ?
C3 C8 1.390(2) . ?
C3 C2 1.480(3) . ?
C3 C4 1.397(2) . ?
C12 C13 1.387(2) . ?
C12 C17 1.385(2) . ?
C12 C11 1.517(2) . ?
C8 C7 1.389(2) . ?
C10 C1 1.333(2) . ?
C10 C11 1.503(2) . ?
C2 C1 1.472(2) . ?
C4 C5 1.373(3) . ?
C13 C14 1.377(3) . ?
C15 C14 1.363(3) . ?
C15 C16 1.374(3) . ?
C7 C6 1.395(3) . ?
C17 C16 1.387(2) . ?
C6 C5 1.378(3) . ?
